data_4101045
loop_
_publ_author_name
'Katz, Michael J.'
'Aguilar, Pedro M. '
'Batchelor, Raymond J.'
'Bokov, Alexei A.'
'Ye, Zuo-Guang '
'Kroeker, Scott '
'Leznoff, Daniel B.'

_publ_section_title
;
Structure and Multinuclear MAS NMR of a Highly
Birefringent Lead Gold Cyanide Coordination Polymer
;
_journal_name_full 'Journal of the American Chemical Society'
_journal_paper_doi 10.1021/ja0566634
_journal_year 2006
_chemical_formula_moiety ' C4 H2 Au2 N4 O1 Pb1 '
_chemical_formula_sum 'C4 H2 Au2 N4 O Pb'
_chemical_formula_weight 723.21814
_space_group_IT_number 55
_symmetry_cell_setting orthorhombic
_symmetry_space_group_name_Hall '-P 2ac 2ac'
_symmetry_space_group_name_H-M 'P c m a'
_cell_angle_alpha 90
_cell_angle_beta 90
_cell_angle_gamma 90
_cell_formula_units_Z 4
_cell_length_a 6.8938(8)
_cell_length_b 9.8074(9)
_cell_length_c 13.1773(19)
_cell_measurement_temperature 293
_cell_volume 890.92(18)
_diffrn_ambient_temperature 293
_exptl_crystal_density_diffrn 5.392
_cod_depositor_comments
;
The following automatic conversions were performed:
'_symmetry_cell_setting' value 'Orthorhombic' changed to 'orthorhombic'
according to '/home/saulius/struct/CIF-dictionaries/cif_core.dic'
dictionary named 'cif_core.dic' version 2.4.1 from 2010-06-29.

Automatic conversion script
Id: cif_fix_enum 1527 2010-12-29 10:47:43Z saulius 
;
_cod_original_formula_sum 'C4 H2 Au2 N4 O1 Pb1 '
_cod_database_code 4101045

loop_
_symmetry_equiv_pos_as_xyz
x,y,z
-x,-y,-z
-x+1/2,y,z+1/2
x+1/2,-y,-z+1/2
x,-y,z
-x,y,-z
-x+1/2,-y,z+1/2
x+1/2,y,-z+1/2

loop_
_atom_site_label
_atom_site_type_symbol
_atom_site_fract_x
_atom_site_fract_y
_atom_site_fract_z
_atom_site_U_iso_or_equiv
_atom_site_occupancy
_atom_site_adp_type
_atom_site_refinement_flags_posn
_atom_site_refinement_flags_adp
_atom_site_refinement_flags_occupancy
_atom_site_disorder_assembly
_atom_site_disorder_group
_atom_site_attached_hydrogens
Pb1 Pb 0.22317(18) 0.5000 0.32906(9) 0.0215 0.964(3) Uani S T P . 1 .
Au1 Au 0.4205(3) 1.0000 0.22252(13) 0.0336 0.964(3) Uani S T P . 1 .
Au2 Au 0.2486(4) 1.0000 0.47576(13) 0.0333 0.964(3) Uani S T P . 1 .
Pb11 Pb 0.277(5) 0.5000 0.169(2) 0.0215 0.036(3) Uani S T P . 2 .
Au11 Au 0.535(8) 1.0000 0.233(3) 0.0336 0.036(3) Uani S T P . 2 .
Au12 Au 0.252(13) 1.0000 0.509(4) 0.0333 0.036(3) Uani S T P . 2 .
N1 N 0.417(4) 0.6825(17) 0.2290(17) 0.0408 1.0000 Uani . . . . 1 .
N2 N 0.251(3) 0.6801(17) 0.4784(17) 0.0337 1.0000 Uani . . . . 1 .
C1 C 0.423(4) 0.798(2) 0.2223(19) 0.0370 1.0000 Uani . . . . 1 .
C2 C 0.254(4) 0.799(2) 0.4789(18) 0.0387 1.0000 Uani . . . . 1 .
O1 O 0.586(3) 0.500000(10) 0.3735(18) 0.0328 1.0000 Uani S T . . 1 .
H11 H 0.6376 0.4426 0.4194 0.0400 0.5000 Uiso R . . . 1 .
H12 H 0.6108 0.5843 0.3972 0.0400 0.5000 Uiso R . . . 1 .

loop_
_atom_site_aniso_label
_atom_site_aniso_U_11
_atom_site_aniso_U_22
_atom_site_aniso_U_33
_atom_site_aniso_U_23
_atom_site_aniso_U_13
_atom_site_aniso_U_12
Pb1 0.0246(6) 0.0173(4) 0.0226(5) 0.000000(7) -0.0003(6) 0.000000(7)
Au1 0.0456(10) 0.0178(5) 0.0375(7) 0.000000(7) 0.0042(8) 0.000000(7)
Au2 0.0414(9) 0.0217(5) 0.0368(8) 0.000000(7) -0.0017(11) 0.000000(7)
Pb11 0.0246(6) 0.0173(4) 0.0226(5) 0.000000(7) -0.0003(6) 0.000000(7)
Au11 0.0456(10) 0.0178(5) 0.0375(7) 0.000000(7) 0.0042(8) 0.000000(7)
Au12 0.0414(9) 0.0217(5) 0.0368(8) 0.000000(7) -0.0017(11) 0.000000(7)
N1 0.054(14) 0.023(8) 0.045(12) 0.013(9) 0.014(11) -0.008(10)
N2 0.029(11) 0.022(8) 0.050(12) -0.001(9) 0.006(10) 0.004(9)
C1 0.055(16) 0.025(9) 0.031(10) 0.006(10) 0.004(13) 0.000(11)
C2 0.053(17) 0.034(10) 0.029(11) -0.005(9) 0.009(12) -0.012(13)
O1 0.030(13) 0.018(9) 0.050(14) 0.0000 -0.009(12) 0.0000

loop_
_geom_bond_atom_site_label_1
_geom_bond_site_symmetry_1
_geom_bond_atom_site_label_2
_geom_bond_site_symmetry_2
_geom_bond_distance
_geom_bond_publ_flag
Pb1 . N1 5_565 2.595(18) yes
Pb1 . N2 5_565 2.65(2) yes
Pb1 . N1 . 2.595(18) yes
Pb1 . N2 . 2.65(2) yes
Pb1 . O1 . 2.57(2) yes
Pb1 . N1 4_465 2.87(2) yes
Pb1 . N1 8_455 2.87(2) yes
Pb1 . O1 4_465 2.83(2) yes
Au1 . C1 5_575 1.98(2) yes
Au1 . Au2 4_575 3.456(3) yes
Au1 . C1 . 1.98(2) yes
Au1 . Au1 4_475 3.5222(8) yes
Au1 . Au1 4_575 3.5222(8) yes
Au1 . Au2 . 3.541(2) yes
Au1 . Au2 3_554 3.454(2) yes
Au2 . C2 5_575 1.97(2) yes
Au2 . C2 . 1.97(2) yes
Au2 . Au2 2_576 3.487(5) yes
Au2 . Au2 2_676 3.524(5) yes
N1 . C1 . 1.14(3) yes
N2 . C2 . 1.17(3) yes
O1 . H11 5_565 0.900 no
O1 . H12 5_565 0.900 no
O1 . H11 . 0.900 no
O1 . H12 . 0.900 no
